data_7104935
loop_
_publ_author_name
'Zeng, Zhuo'
'Guo, Yong'
'Twamley, Brendan'
'Shreeve, Jean'ne M.'

_publ_section_title
;
 Energetic polyazole polynitrobenzenes and their coordination
 complexes.
;
_journal_issue 40
_journal_name_full 'Chemical communications (Cambridge, England)'
_journal_page_first 6014
_journal_page_last 6016
_journal_paper_doi 10.1039/b915090k
_journal_year 2009
_chemical_formula_moiety 'C10 H6 N10 O6, C2 H3 N'
_chemical_formula_sum 'C12 H9 N11 O6'
_chemical_formula_weight 403.30
_chemical_name_common 'C10H6N10O6 + MeCN'
_chemical_name_systematic ?
_space_group_IT_number 14
_symmetry_cell_setting monoclinic
_symmetry_space_group_name_Hall '-P 2ybc'
_symmetry_space_group_name_H-M 'P 1 21/c 1'
_atom_sites_solution_hydrogens geom
_atom_sites_solution_primary direct
_atom_sites_solution_secondary difmap
_audit_creation_method SHELXL-97
_cell_angle_alpha 90.00
_cell_angle_beta 97.696(1)
_cell_angle_gamma 90.00
_cell_formula_units_Z 4
_cell_length_a 9.6692(4)
_cell_length_b 9.4624(4)
_cell_length_c 19.0356(8)
_cell_measurement_reflns_used 9971
_cell_measurement_temperature 90(2)
_cell_measurement_theta_max 30.03
_cell_measurement_theta_min 2.15
_cell_volume 1725.95(13)
_computing_cell_refinement 'SAINT+ v. 7.23a (Bruker, 2006)'
_computing_data_collection 'SMART v. 5.632 (Bruker, 2006)'
_computing_data_reduction 'SAINT+ v. 7.23a (Bruker, 2006)'
_computing_molecular_graphics 'XP, SHELXTL v. 6.14 (Bruker, 2003)'
_computing_publication_material 'XCIF, SHELXTL, v. 6.14 (Bruker, 2003)'
_computing_structure_refinement 'XL, SHELXTL v. 6.14 (Bruker, 2003)'
_computing_structure_solution 'XS, SHELXTL v. 6.14 (Bruker, 2003)'
_diffrn_ambient_temperature 90(2)
_diffrn_detector_area_resol_mean 8.3
_diffrn_measured_fraction_theta_full 1.000
_diffrn_measured_fraction_theta_max 1.000
_diffrn_measurement_device_type 'Bruker/Siemens SMART APEX'
_diffrn_measurement_method '\w scans'
_diffrn_radiation_monochromator graphite
_diffrn_radiation_type MoK\a
_diffrn_radiation_wavelength 0.71073
_diffrn_reflns_av_R_equivalents 0.0386
_diffrn_reflns_av_sigmaI/netI 0.0249
_diffrn_reflns_limit_h_max 12
_diffrn_reflns_limit_h_min -12
_diffrn_reflns_limit_k_max 12
_diffrn_reflns_limit_k_min -12
_diffrn_reflns_limit_l_max 24
_diffrn_reflns_limit_l_min -24
_diffrn_reflns_number 25293
_diffrn_reflns_theta_full 27.50
_diffrn_reflns_theta_max 27.50
_diffrn_reflns_theta_min 2.13
_diffrn_source 'normal-focus sealed tube'
_exptl_absorpt_coefficient_mu 0.128
_exptl_absorpt_correction_T_max 0.969
_exptl_absorpt_correction_T_min 0.913
_exptl_absorpt_correction_type multi-scan
_exptl_absorpt_process_details 'SADABS-2007/4 (Bruker, 2007)'
_exptl_crystal_colour yellow
_exptl_crystal_density_diffrn 1.552
_exptl_crystal_density_method 'not measured'
_exptl_crystal_description block
_exptl_crystal_F_000 824
_exptl_crystal_size_max 0.34
_exptl_crystal_size_mid 0.29
_exptl_crystal_size_min 0.24
_refine_diff_density_max 0.337
_refine_diff_density_min -0.225
_refine_diff_density_rms 0.051
_refine_ls_extinction_method none
_refine_ls_goodness_of_fit_ref 1.083
_refine_ls_hydrogen_treatment constr
_refine_ls_matrix_type full
_refine_ls_number_parameters 263
_refine_ls_number_reflns 3967
_refine_ls_number_restraints 0
_refine_ls_restrained_S_all 1.083
_refine_ls_R_factor_all 0.0436
_refine_ls_R_factor_gt 0.0371
_refine_ls_shift/su_max 0.001
_refine_ls_shift/su_mean 0.000
_refine_ls_structure_factor_coef Fsqd
_refine_ls_weighting_details 'calc w=1/[\s^2^(Fo^2^)+(0.0459P)^2^+0.5591P] where P=(Fo^2^+2Fc^2^)/3'
_refine_ls_weighting_scheme calc
_refine_ls_wR_factor_gt 0.0932
_refine_ls_wR_factor_ref 0.0975
_reflns_number_gt 3409
_reflns_number_total 3967
_reflns_threshold_expression I>2\s(I)
_cod_data_source_file b915090k.txt
_cod_data_source_block cmpd3e
_cod_original_sg_symbol_H-M P2(1)/c
_cod_database_code 7104935

loop_
_symmetry_equiv_pos_as_xyz
'x, y, z'
'-x, y+1/2, -z+1/2'
'-x, -y, -z'
'x, -y-1/2, z-1/2'

loop_
_atom_site_label
_atom_site_type_symbol
_atom_site_fract_x
_atom_site_fract_y
_atom_site_fract_z
_atom_site_U_iso_or_equiv
_atom_site_adp_type
_atom_site_occupancy
_atom_site_symmetry_multiplicity
_atom_site_calc_flag
_atom_site_refinement_flags
_atom_site_disorder_assembly
_atom_site_disorder_group
C1 C 0.16324(12) 0.78246(12) 0.91185(6) 0.0173(2) Uani 1 1 d . . .
C2 C 0.20111(12) 0.73142(12) 0.98181(6) 0.0175(2) Uani 1 1 d . . .
C3 C 0.10736(12) 0.71516(13) 1.02987(6) 0.0184(2) Uani 1 1 d . . .
C4 C -0.03195(12) 0.75108(13) 1.01042(6) 0.0201(3) Uani 1 1 d . . .
C5 C -0.07662(12) 0.80099(13) 0.94222(6) 0.0186(2) Uani 1 1 d . . .
C6 C 0.01944(12) 0.81494(13) 0.89529(6) 0.0180(2) Uani 1 1 d . . .
C12 C 0.23444(14) 0.52115(14) 1.17759(7) 0.0245(3) Uani 1 1 d . . .
H12 H 0.2739 0.4392 1.2012 0.029 Uiso 1 1 calc R . .
C14 C 0.15152(13) 0.72521(14) 1.16215(6) 0.0214(3) Uani 1 1 d . . .
H14 H 0.1190 0.8183 1.1690 0.026 Uiso 1 1 calc R . .
C17 C -0.33537(12) 0.76209(14) 0.92811(7) 0.0208(3) Uani 1 1 d . . .
H17 H -0.3375 0.6705 0.9483 0.025 Uiso 1 1 calc R . .
C19 C -0.39059(13) 0.95800(14) 0.88053(7) 0.0242(3) Uani 1 1 d . . .
H19 H -0.4471 1.0330 0.8596 0.029 Uiso 1 1 calc R . .
C23 C 0.41246(14) 0.32383(16) 0.78815(7) 0.0276(3) Uani 1 1 d . . .
C24 C 0.37059(17) 0.46201(16) 0.81014(8) 0.0340(3) Uani 1 1 d . . .
H24A H 0.4207 0.5350 0.7871 0.051 Uiso 1 1 calc R . .
H24B H 0.3928 0.4707 0.8617 0.051 Uiso 1 1 calc R . .
H24C H 0.2699 0.4739 0.7964 0.051 Uiso 1 1 calc R . .
N8 N 0.25307(10) 0.79741(12) 0.86510(5) 0.0210(2) Uani 1 1 d . . .
H8A H 0.2238 0.8285 0.8221 0.025 Uiso 1 1 calc R . .
H8B H 0.3417 0.7762 0.8772 0.025 Uiso 1 1 calc R . .
N9 N 0.34768(10) 0.69098(11) 1.00376(5) 0.0193(2) Uani 1 1 d . . .
N10 N 0.15250(10) 0.66245(11) 1.09893(5) 0.0190(2) Uani 1 1 d . . .
N11 N 0.20679(12) 0.52920(12) 1.10788(6) 0.0255(2) Uani 1 1 d . . .
N13 N 0.20220(11) 0.63885(12) 1.21311(5) 0.0225(2) Uani 1 1 d . . .
N15 N -0.13171(11) 0.73435(14) 1.06137(6) 0.0278(3) Uani 1 1 d . . .
N16 N -0.21851(10) 0.83578(11) 0.92107(5) 0.0194(2) Uani 1 1 d . . .
N18 N -0.44571(11) 0.83609(12) 0.90279(6) 0.0229(2) Uani 1 1 d . . .
N20 N -0.25304(11) 0.96445(12) 0.89013(6) 0.0240(2) Uani 1 1 d . . .
N21 N -0.02861(10) 0.86313(11) 0.82242(5) 0.0196(2) Uani 1 1 d . . .
N22 N 0.44586(14) 0.21530(15) 0.77063(7) 0.0384(3) Uani 1 1 d . . .
O1 O 0.39678(9) 0.60337(10) 0.96713(5) 0.0263(2) Uani 1 1 d . . .
O2 O 0.40991(10) 0.74633(11) 1.05663(5) 0.0300(2) Uani 1 1 d . . .
O3 O -0.14065(11) 0.61639(14) 1.08698(6) 0.0425(3) Uani 1 1 d . . .
O4 O -0.19829(11) 0.83862(13) 1.07440(5) 0.0392(3) Uani 1 1 d . . .
O5 O 0.00516(9) 0.98197(10) 0.80634(5) 0.0252(2) Uani 1 1 d . . .
O6 O -0.09733(10) 0.78017(11) 0.78289(5) 0.0311(2) Uani 1 1 d . . .

loop_
_atom_site_aniso_label
_atom_site_aniso_U_11
_atom_site_aniso_U_22
_atom_site_aniso_U_33
_atom_site_aniso_U_23
_atom_site_aniso_U_13
_atom_site_aniso_U_12
C1 0.0153(5) 0.0186(6) 0.0174(5) -0.0008(4) 0.0001(4) -0.0005(4)
C2 0.0139(5) 0.0191(6) 0.0188(6) -0.0004(4) -0.0011(4) 0.0013(4)
C3 0.0191(6) 0.0194(6) 0.0158(5) 0.0003(4) -0.0007(4) -0.0001(4)
C4 0.0167(6) 0.0244(6) 0.0194(6) 0.0005(5) 0.0033(4) -0.0011(5)
C5 0.0131(5) 0.0207(6) 0.0210(6) -0.0003(5) -0.0008(4) 0.0000(4)
C6 0.0158(5) 0.0200(6) 0.0172(5) 0.0010(4) -0.0012(4) 0.0007(4)
C12 0.0269(6) 0.0262(7) 0.0196(6) 0.0037(5) 0.0004(5) 0.0014(5)
C14 0.0211(6) 0.0240(6) 0.0191(6) -0.0011(5) 0.0026(5) -0.0012(5)
C17 0.0155(5) 0.0247(6) 0.0222(6) -0.0006(5) 0.0019(4) -0.0007(5)
C19 0.0177(6) 0.0272(7) 0.0271(6) 0.0018(5) 0.0000(5) 0.0033(5)
C23 0.0257(7) 0.0336(8) 0.0225(6) -0.0012(5) -0.0011(5) -0.0042(6)
C24 0.0389(8) 0.0323(8) 0.0332(7) -0.0083(6) 0.0127(6) -0.0077(6)
N8 0.0137(5) 0.0313(6) 0.0174(5) 0.0042(4) -0.0004(4) 0.0023(4)
N9 0.0162(5) 0.0232(5) 0.0176(5) 0.0019(4) -0.0007(4) 0.0012(4)
N10 0.0188(5) 0.0212(5) 0.0167(5) 0.0014(4) 0.0006(4) 0.0008(4)
N11 0.0318(6) 0.0227(6) 0.0211(5) 0.0026(4) 0.0006(4) 0.0052(4)
N13 0.0213(5) 0.0269(6) 0.0187(5) 0.0009(4) 0.0008(4) -0.0029(4)
N15 0.0164(5) 0.0471(7) 0.0195(5) 0.0015(5) 0.0010(4) -0.0037(5)
N16 0.0138(5) 0.0224(5) 0.0215(5) 0.0022(4) 0.0003(4) 0.0009(4)
N18 0.0165(5) 0.0270(6) 0.0244(5) -0.0012(4) 0.0003(4) 0.0018(4)
N20 0.0184(5) 0.0241(5) 0.0287(6) 0.0045(4) 0.0005(4) 0.0024(4)
N21 0.0134(5) 0.0259(5) 0.0190(5) 0.0026(4) 0.0002(4) 0.0026(4)
N22 0.0382(7) 0.0367(7) 0.0372(7) -0.0061(6) -0.0064(5) 0.0054(6)
O1 0.0226(5) 0.0305(5) 0.0252(5) -0.0022(4) 0.0009(4) 0.0086(4)
O2 0.0215(5) 0.0413(6) 0.0242(5) -0.0080(4) -0.0071(4) 0.0022(4)
O3 0.0318(6) 0.0603(8) 0.0358(6) 0.0188(5) 0.0063(4) -0.0119(5)
O4 0.0253(5) 0.0647(8) 0.0286(5) -0.0090(5) 0.0069(4) 0.0085(5)
O5 0.0242(5) 0.0256(5) 0.0262(5) 0.0065(4) 0.0051(4) 0.0029(4)
O6 0.0274(5) 0.0394(6) 0.0233(5) 0.0002(4) -0.0080(4) -0.0078(4)

loop_
_atom_type_symbol
_atom_type_description
_atom_type_scat_dispersion_real
_atom_type_scat_dispersion_imag
_atom_type_scat_source
C C 0.0033 0.0016 'International Tables Vol C Tables 4.2.6.8 and 6.1.1.4'
H H 0.0000 0.0000 'International Tables Vol C Tables 4.2.6.8 and 6.1.1.4'
N N 0.0061 0.0033 'International Tables Vol C Tables 4.2.6.8 and 6.1.1.4'
O O 0.0106 0.0060 'International Tables Vol C Tables 4.2.6.8 and 6.1.1.4'

loop_
_geom_angle_atom_site_label_1
_geom_angle_atom_site_label_2
_geom_angle_atom_site_label_3
_geom_angle
_geom_angle_site_symmetry_1
_geom_angle_site_symmetry_3
_geom_angle_publ_flag
N8 C1 C6 122.44(11) . . ?
N8 C1 C2 123.66(11) . . ?
C6 C1 C2 113.89(10) . . ?
C3 C2 C1 123.41(11) . . ?
C3 C2 N9 118.38(10) . . ?
C1 C2 N9 118.19(10) . . ?
C2 C3 C4 119.68(11) . . ?
C2 C3 N10 120.36(10) . . ?
C4 C3 N10 119.95(11) . . ?
C3 C4 C5 119.92(11) . . ?
C3 C4 N15 119.84(11) . . ?
C5 C4 N15 120.23(11) . . ?
C6 C5 C4 118.96(11) . . ?
C6 C5 N16 120.32(10) . . ?
C4 C5 N16 120.72(11) . . ?
C5 C6 C1 124.13(11) . . ?
C5 C6 N21 118.97(10) . . ?
C1 C6 N21 116.89(10) . . ?
N11 C12 N13 115.04(11) . . ?
N11 C12 H12 122.5 . . ?
N13 C12 H12 122.5 . . ?
N13 C14 N10 109.90(11) . . ?
N13 C14 H14 125.1 . . ?
N10 C14 H14 125.1 . . ?
N18 C17 N16 109.76(11) . . ?
N18 C17 H17 125.1 . . ?
N16 C17 H17 125.1 . . ?
N20 C19 N18 115.17(11) . . ?
N20 C19 H19 122.4 . . ?
N18 C19 H19 122.4 . . ?
N22 C23 C24 179.67(18) . . ?
C23 C24 H24A 109.5 . . ?
C23 C24 H24B 109.5 . . ?
H24A C24 H24B 109.5 . . ?
C23 C24 H24C 109.5 . . ?
H24A C24 H24C 109.5 . . ?
H24B C24 H24C 109.5 . . ?
C1 N8 H8A 120.0 . . ?
C1 N8 H8B 120.0 . . ?
H8A N8 H8B 120.0 . . ?
O2 N9 O1 125.23(10) . . ?
O2 N9 C2 118.17(10) . . ?
O1 N9 C2 116.59(10) . . ?
C14 N10 N11 110.16(10) . . ?
C14 N10 C3 129.53(11) . . ?
N11 N10 C3 120.31(10) . . ?
C12 N11 N10 101.60(10) . . ?
C14 N13 C12 103.31(10) . . ?
O4 N15 O3 125.99(12) . . ?
O4 N15 C4 117.31(12) . . ?
O3 N15 C4 116.70(12) . . ?
C17 N16 N20 109.98(10) . . ?
C17 N16 C5 130.08(11) . . ?
N20 N16 C5 119.89(10) . . ?
C17 N18 C19 103.50(10) . . ?
C19 N20 N16 101.59(10) . . ?
O6 N21 O5 125.40(11) . . ?
O6 N21 C6 117.25(10) . . ?
O5 N21 C6 117.34(10) . . ?

loop_
_geom_bond_atom_site_label_1
_geom_bond_atom_site_label_2
_geom_bond_distance
_geom_bond_site_symmetry_2
_geom_bond_publ_flag
C1 N8 1.3317(16) . ?
C1 C6 1.4176(16) . ?
C1 C2 1.4179(16) . ?
C2 C3 1.3799(17) . ?
C2 N9 1.4734(15) . ?
C3 C4 1.3905(17) . ?
C3 N10 1.4191(15) . ?
C4 C5 1.3946(17) . ?
C4 N15 1.4651(16) . ?
C5 C6 1.3786(17) . ?
C5 N16 1.4159(15) . ?
C6 N21 1.4748(15) . ?
C12 N11 1.3202(16) . ?
C12 N13 1.3605(17) . ?
C12 H12 0.9500 . ?
C14 N13 1.3120(16) . ?
C14 N10 1.3431(16) . ?
C14 H14 0.9500 . ?
C17 N18 1.3127(16) . ?
C17 N16 1.3496(16) . ?
C17 H17 0.9500 . ?
C19 N20 1.3195(16) . ?
C19 N18 1.3619(17) . ?
C19 H19 0.9500 . ?
C23 N22 1.1397(19) . ?
C23 C24 1.447(2) . ?
C24 H24A 0.9800 . ?
C24 H24B 0.9800 . ?
C24 H24C 0.9800 . ?
N8 H8A 0.8800 . ?
N8 H8B 0.8800 . ?
N9 O2 1.2194(13) . ?
N9 O1 1.2197(14) . ?
N10 N11 1.3677(15) . ?
N15 O4 1.2216(16) . ?
N15 O3 1.2257(17) . ?
N16 N20 1.3741(15) . ?
N21 O6 1.2207(14) . ?
N21 O5 1.2213(14) . ?

loop_
_geom_hbond_atom_site_label_D
_geom_hbond_atom_site_label_H
_geom_hbond_atom_site_label_A
_geom_hbond_distance_DH
_geom_hbond_distance_HA
_geom_hbond_distance_DA
_geom_hbond_angle_DHA
_geom_hbond_site_symmetry_A
N8 H8A N13 0.88 2.08 2.9318(14) 163 4_575
N8 H8A O5 0.88 2.55 3.0543(14) 117 .
N8 H8B N18 0.88 2.13 2.9278(14) 151 1_655
N8 H8B O1 0.88 2.38 2.8899(14) 118 .
